data_1558649
loop_
_publ_author_name
'Chakarawet, Khetpakorn'
'Harris, T. David'
'Long, Jeffrey R.'

_publ_section_title
;
 Semiquinone radical-bridged M2 (M = Fe, Co, Ni) complexes with strong
 magnetic exchange giving rise to slow magnetic relaxation
;
_journal_name_full 'Chemical Science'
_journal_paper_doi 10.1039/D0SC03078C
_journal_year 2020
_chemical_formula_moiety 'C30 H64 Co2 N8 O2, 2(B C24 F20), 2(C4 H8 O)'
_chemical_formula_sum 'C86 H80 B2 Co2 F40 N8 O4'
_chemical_formula_weight 2189.06
_chemical_name_systematic '[(CoMe6tren)2(C6H4O2)][B(C6F5)4]2'
_space_group_crystal_system triclinic
_space_group_IT_number 2
_space_group_name_Hall '-P 1'
_space_group_name_H-M_alt 'P -1'
_atom_sites_solution_hydrogens geom
_atom_sites_solution_primary dual
_atom_sites_solution_secondary difmap
_audit_creation_date 2019-07-22
_audit_creation_method
;
Olex2 1.2
(compiled 2018.05.29 svn.r3508 for OlexSys, GUI svn.r5506)
;
_audit_update_record
;
2019-10-11 deposited with the CCDC.	2020-07-21 downloaded from the CCDC.
;
_cell_angle_alpha 82.488(3)
_cell_angle_beta 89.864(3)
_cell_angle_gamma 77.525(3)
_cell_formula_units_Z 1
_cell_length_a 12.009(3)
_cell_length_b 12.574(3)
_cell_length_c 16.141(4)
_cell_measurement_reflns_used 1923
_cell_measurement_temperature 100
_cell_measurement_theta_max 14.030
_cell_measurement_theta_min 2.180
_cell_volume 2358.5(10)
_computing_cell_refinement 'SAINT V8.38A (?, 2016)'
_computing_data_collection APEX3
_computing_data_reduction 'SAINT V8.38A (?, 2016)'
_computing_molecular_graphics 'Olex2 (Dolomanov et al., 2009)'
_computing_publication_material 'Olex2 (Dolomanov et al., 2009)'
_computing_structure_refinement 'XL (Sheldrick, 2008)'
_computing_structure_solution 'XT (Sheldrick, 2015)'
_diffrn_ambient_temperature 100
_diffrn_detector_area_resol_mean 10.42
_diffrn_measured_fraction_theta_full 1.000
_diffrn_measured_fraction_theta_max 1.000
_diffrn_measurement_device_type 'Bruker D8 with PHOTON 100 detector'
_diffrn_measurement_method '\f and \w shutterless scans'
_diffrn_radiation_type synchrotron
_diffrn_radiation_wavelength 0.7288
_diffrn_reflns_av_R_equivalents 0.0697
_diffrn_reflns_av_unetI/netI 0.0688
_diffrn_reflns_Laue_measured_fraction_full 1.000
_diffrn_reflns_Laue_measured_fraction_max 1.000
_diffrn_reflns_limit_h_max 17
_diffrn_reflns_limit_h_min -17
_diffrn_reflns_limit_k_max 18
_diffrn_reflns_limit_k_min -17
_diffrn_reflns_limit_l_max 23
_diffrn_reflns_limit_l_min -23
_diffrn_reflns_number 49969
_diffrn_reflns_point_group_measured_fraction_full 1.000
_diffrn_reflns_point_group_measured_fraction_max 1.000
_diffrn_reflns_theta_full 25.930
_diffrn_reflns_theta_max 31.877
_diffrn_reflns_theta_min 1.716
_diffrn_source 'Advanced Light Source, station 12.2.1'
_diffrn_standards_number 0
_exptl_absorpt_coefficient_mu 0.514
_exptl_absorpt_correction_T_max 0.957
_exptl_absorpt_correction_T_min 0.894
_exptl_absorpt_correction_type multi-scan
_exptl_absorpt_process_details
;
SADABS-2016/2 (Bruker,2016/2) was used for absorption correction.
wR2(int) was 0.1097 before and 0.0767 after correction.
The Ratio of minimum to maximum transmission is 0.9337.
The \l/2 correction factor is Not present.
;
_exptl_crystal_colour green
_exptl_crystal_colour_primary green
_exptl_crystal_density_diffrn 1.541
_exptl_crystal_density_method 'not measured'
_exptl_crystal_description block
_exptl_crystal_F_000 1108
_exptl_crystal_preparation 'Magnetic properties'
_exptl_crystal_recrystallization_method 'Re-crystallisation from solvent: THF/Et2O'
_exptl_crystal_size_max 0.164
_exptl_crystal_size_mid 0.164
_exptl_crystal_size_min 0.086
_refine_diff_density_max 0.872
_refine_diff_density_min -0.481
_refine_diff_density_rms 0.097
_refine_ls_extinction_method none
_refine_ls_goodness_of_fit_ref 1.031
_refine_ls_hydrogen_treatment constr
_refine_ls_matrix_type full
_refine_ls_number_parameters 656
_refine_ls_number_reflns 15029
_refine_ls_number_restraints 30
_refine_ls_restrained_S_all 1.031
_refine_ls_R_factor_all 0.0622
_refine_ls_R_factor_gt 0.0492
_refine_ls_shift/su_max 0.001
_refine_ls_shift/su_mean 0.000
_refine_ls_structure_factor_coef Fsqd
_refine_ls_weighting_details 'w=1/[\s^2^(Fo^2^)+(0.0603P)^2^+1.0027P] where P=(Fo^2^+2Fc^2^)/3'
_refine_ls_weighting_scheme calc
_refine_ls_wR_factor_gt 0.1275
_refine_ls_wR_factor_ref 0.1380
_reflns_Friedel_coverage 0.000
_reflns_number_gt 12050
_reflns_number_total 15029
_reflns_threshold_expression 'I > 2\s(I)'
_cod_data_source_file d0sc03078c2.cif
_cod_data_source_block kjc199s
_cod_depositor_comments
;
The following automatic conversions were performed:

data item '_atom_sites_solution_secondary' value 'diffmap' was
changed to 'difmap'.

Automatic conversion script
Id: cif_fix_values 7556 2019-12-06 15:28:31Z antanas 
;
_cod_original_cell_volume 2358.6(10)
_cod_database_code 1558649
_shelx_shelxl_version_number 2014/7
_shelx_space_group_comment
;
The symmetry employed for this shelxl refinement is uniquely defined
by the following loop, which should always be used as a source of
symmetry information in preference to the above space-group names.
They are only intended as comments.
;
_shelx_estimated_absorpt_t_max 0.957
_shelx_estimated_absorpt_t_min 0.920
_olex2_refinement_description
;
1. Fixed Uiso
 At 1.2 times of:
  All C(H) groups, All C(H,H) groups, All C(H,H,H,H) groups
 At 1.5 times of:
  All C(H,H,H) groups
2. Rigid body (RIGU) restrains
 O1T, C1T, C2T, C3T, C5T
 with sigma for 1-2 distances of 0.004 and sigma for 1-3 distances of 0.004
3. Others
 Sof(H1TC)=Sof(H1TD)=Sof(H3TC)=Sof(H3TD)=Sof(C5T)=Sof(H5TA)=Sof(H5TB)=1-FVAR(1)
 Sof(H1TA)=Sof(H1TB)=Sof(H3TA)=Sof(H3TB)=Sof(C4T)=Sof(H4TA)=Sof(H4TB)=FVAR(1)
4.a Secondary CH2 refined with riding coordinates:
 C4(H4A,H4B), C5(H5A,H5B), C8(H8A,H8B), C9(H9A,H9B), C12(H12A,H12B), C13(H13A,
 H13B), C1T(H1TC,H1TD), C1T(H1TA,H1TB), C2T(H2TA,H2TB), C3T(H3TA,H3TB),
 C3T(H3TC,H3TD), C4T(H4TA,H4TB), C5T(H5TA,H5TB)
4.b Aromatic/amide H refined with riding coordinates:
 C2(H2), C3(H3)
4.c Idealised Me refined as rotating group:
 C6(H6A,H6B,H6C), C7(H7A,H7B,H7C), C10(H10A,H10B,H10C), C11(H11A,H11B,H11C),
 C14(H14A,H14B,H14C), C15(H15A,H15B,H15C)
;
_olex2_submission_special_instructions 'No special instructions were received'

loop_
_space_group_symop_operation_xyz
'x, y, z'
'-x, -y, -z'

loop_
_atom_site_label
_atom_site_type_symbol
_atom_site_fract_x
_atom_site_fract_y
_atom_site_fract_z
_atom_site_U_iso_or_equiv
_atom_site_adp_type
_atom_site_occupancy
_atom_site_site_symmetry_order
_atom_site_calc_flag
_atom_site_refinement_flags_posn
_atom_site_refinement_flags_adp
_atom_site_refinement_flags_occupancy
_atom_site_disorder_assembly
_atom_site_disorder_group
Co1 Co 0.89590(2) 0.64869(2) 0.25239(2) 0.01323(6) Uani 1 1 d . . . . .
O1 O 0.94478(13) 0.52307(11) 0.33159(8) 0.0244(3) Uani 1 1 d . . . . .
N1 N 0.85273(13) 0.77660(12) 0.14188(9) 0.0176(3) Uani 1 1 d . . . . .
N2 N 0.71642(13) 0.65615(12) 0.24245(9) 0.0176(3) Uani 1 1 d . . . . .
N3 N 1.00781(13) 0.57160(13) 0.16114(9) 0.0184(3) Uani 1 1 d . . . . .
N4 N 0.94252(14) 0.78338(13) 0.30436(10) 0.0199(3) Uani 1 1 d . . . . .
C1 C 0.97082(16) 0.51237(15) 0.41357(11) 0.0203(3) Uani 1 1 d . . . . .
C2 C 0.88704(16) 0.52050(16) 0.47364(12) 0.0228(4) Uani 1 1 d . . . . .
H2 H 0.8091 0.5337 0.4565 0.027 Uiso 1 1 calc R . . . .
C3 C 1.08459(17) 0.49038(16) 0.44177(12) 0.0228(4) Uani 1 1 d . . . . .
H3 H 1.1437 0.4827 0.4023 0.027 Uiso 1 1 calc R . . . .
C4 C 0.72653(16) 0.81113(15) 0.13437(12) 0.0221(4) Uani 1 1 d . . . . .
H4A H 0.7035 0.8438 0.0761 0.026 Uiso 1 1 calc R . . . .
H4B H 0.6990 0.8676 0.1714 0.026 Uiso 1 1 calc R . . . .
C5 C 0.67352(16) 0.71278(16) 0.15849(12) 0.0222(4) Uani 1 1 d . . . . .
H5A H 0.5895 0.7374 0.1588 0.027 Uiso 1 1 calc R . . . .
H5B H 0.6925 0.6610 0.1167 0.027 Uiso 1 1 calc R . . . .
C6 C 0.69554(17) 0.54299(16) 0.25440(13) 0.0243(4) Uani 1 1 d . . . . .
H6A H 0.7314 0.5030 0.2096 0.037 Uiso 1 1 calc GR . . . .
H6B H 0.6132 0.5466 0.2529 0.037 Uiso 1 1 calc GR . . . .
H6C H 0.7282 0.5047 0.3086 0.037 Uiso 1 1 calc GR . . . .
C7 C 0.65606(16) 0.71595(17) 0.30826(12) 0.0247(4) Uani 1 1 d . . . . .
H7A H 0.6880 0.6801 0.3633 0.037 Uiso 1 1 calc GR . . . .
H7B H 0.5747 0.7153 0.3052 0.037 Uiso 1 1 calc GR . . . .
H7C H 0.6655 0.7921 0.2999 0.037 Uiso 1 1 calc GR . . . .
C8 C 0.90020(17) 0.72901(17) 0.06680(11) 0.0235(4) Uani 1 1 d . . . . .
H8A H 0.9084 0.7887 0.0223 0.028 Uiso 1 1 calc R . . . .
H8B H 0.8475 0.6875 0.0456 0.028 Uiso 1 1 calc R . . . .
C9 C 1.01546(17) 0.65300(17) 0.08829(12) 0.0231(4) Uani 1 1 d . . . . .
H9A H 1.0425 0.6147 0.0398 0.028 Uiso 1 1 calc R . . . .
H9B H 1.0714 0.6966 0.1007 0.028 Uiso 1 1 calc R . . . .
C10 C 1.12354(16) 0.52140(16) 0.19700(13) 0.0240(4) Uani 1 1 d . . . . .
H10A H 1.1571 0.5782 0.2169 0.036 Uiso 1 1 calc GR . . . .
H10B H 1.1716 0.4880 0.1540 0.036 Uiso 1 1 calc GR . . . .
H10C H 1.1185 0.4648 0.2439 0.036 Uiso 1 1 calc GR . . . .
C11 C 0.95824(18) 0.48171(16) 0.13745(13) 0.0252(4) Uani 1 1 d . . . . .
H11A H 0.9510 0.4307 0.1875 0.038 Uiso 1 1 calc GR . . . .
H11B H 1.0081 0.4424 0.0980 0.038 Uiso 1 1 calc GR . . . .
H11C H 0.8827 0.5124 0.1111 0.038 Uiso 1 1 calc GR . . . .
C12 C 0.90627(16) 0.86809(15) 0.15702(12) 0.0217(4) Uani 1 1 d . . . . .
H12A H 0.8681 0.9361 0.1210 0.026 Uiso 1 1 calc R . . . .
H12B H 0.9876 0.8508 0.1422 0.026 Uiso 1 1 calc R . . . .
C13 C 0.89690(17) 0.88656(15) 0.24814(13) 0.0240(4) Uani 1 1 d . . . . .
H13A H 0.9399 0.9427 0.2584 0.029 Uiso 1 1 calc R . . . .
H13B H 0.8159 0.9146 0.2606 0.029 Uiso 1 1 calc R . . . .
C14 C 0.9011(2) 0.79696(19) 0.38990(13) 0.0322(5) Uani 1 1 d . . . . .
H14A H 0.8176 0.8121 0.3890 0.048 Uiso 1 1 calc GR . . . .
H14B H 0.9272 0.8584 0.4093 0.048 Uiso 1 1 calc GR . . . .
H14C H 0.9313 0.7294 0.4278 0.048 Uiso 1 1 calc GR . . . .
C15 C 1.06876(17) 0.76200(16) 0.30932(13) 0.0246(4) Uani 1 1 d . . . . .
H15A H 1.0982 0.6932 0.3461 0.037 Uiso 1 1 calc GR . . . .
H15B H 1.0924 0.8226 0.3318 0.037 Uiso 1 1 calc GR . . . .
H15C H 1.0992 0.7561 0.2533 0.037 Uiso 1 1 calc GR . . . .
F12B F 0.29854(9) 0.29423(9) 0.32053(7) 0.0206(2) Uani 1 1 d . . . . .
F13B F 0.30438(11) 0.25325(11) 0.48698(7) 0.0312(3) Uani 1 1 d . . . . .
F14B F 0.49237(12) 0.12357(11) 0.56996(7) 0.0331(3) Uani 1 1 d . . . . .
F15B F 0.67497(11) 0.03562(11) 0.48124(8) 0.0313(3) Uani 1 1 d . . . . .
F16B F 0.67263(9) 0.07652(9) 0.31653(7) 0.0216(2) Uani 1 1 d . . . . .
F22B F 0.66848(9) 0.29801(9) 0.23072(7) 0.0200(2) Uani 1 1 d . . . . .
F23B F 0.85642(9) 0.27780(10) 0.14145(8) 0.0266(3) Uani 1 1 d . . . . .
F24B F 0.88730(9) 0.14504(10) 0.01801(7) 0.0258(2) Uani 1 1 d . . . . .
F25B F 0.72203(10) 0.03820(10) -0.01452(7) 0.0240(2) Uani 1 1 d . . . . .
F26B F 0.53091(9) 0.06278(9) 0.06858(7) 0.0196(2) Uani 1 1 d . . . . .
F32B F 0.51661(9) -0.02212(8) 0.23875(7) 0.0191(2) Uani 1 1 d . . . . .
F33B F 0.37395(11) -0.15561(9) 0.22932(9) 0.0299(3) Uani 1 1 d . . . . .
F34B F 0.15365(11) -0.07289(10) 0.17573(8) 0.0288(3) Uani 1 1 d . . . . .
F35B F 0.07856(9) 0.14764(10) 0.13611(7) 0.0262(2) Uani 1 1 d . . . . .
F36B F 0.21685(9) 0.28271(9) 0.14506(7) 0.0208(2) Uani 1 1 d . . . . .
F42B F 0.39581(9) 0.29234(9) 0.03524(7) 0.0201(2) Uani 1 1 d . . . . .
F43B F 0.34353(11) 0.49923(10) -0.03985(7) 0.0293(3) Uani 1 1 d . . . . .
F44B F 0.34910(13) 0.66843(10) 0.04901(9) 0.0365(3) Uani 1 1 d . . . . .
F45B F 0.40237(11) 0.62526(9) 0.21476(8) 0.0278(3) Uani 1 1 d . . . . .
F46B F 0.45744(9) 0.42202(8) 0.29082(7) 0.0191(2) Uani 1 1 d . . . . .
C11B C 0.48598(14) 0.19129(13) 0.30907(10) 0.0137(3) Uani 1 1 d . . . . .
C12B C 0.39484(15) 0.23124(14) 0.35796(11) 0.0166(3) Uani 1 1 d . . . . .
C13B C 0.39554(16) 0.21057(16) 0.44405(11) 0.0211(3) Uani 1 1 d . . . . .
C14B C 0.49053(18) 0.14502(16) 0.48651(11) 0.0225(4) Uani 1 1 d . . . . .
C15B C 0.58269(16) 0.10151(15) 0.44135(11) 0.0209(3) Uani 1 1 d . . . . .
C16B C 0.57889(15) 0.12487(14) 0.35485(11) 0.0170(3) Uani 1 1 d . . . . .
C21B C 0.58974(14) 0.18003(13) 0.15672(10) 0.0130(3) Uani 1 1 d . . . . .
C22B C 0.67859(14) 0.23159(13) 0.17079(11) 0.0150(3) Uani 1 1 d . . . . .
C23B C 0.77724(14) 0.22172(14) 0.12605(11) 0.0174(3) Uani 1 1 d . . . . .
C24B C 0.79278(14) 0.15557(14) 0.06355(11) 0.0174(3) Uani 1 1 d . . . . .
C25B C 0.70824(15) 0.10218(14) 0.04673(11) 0.0168(3) Uani 1 1 d . . . . .
C26B C 0.60921(14) 0.11579(13) 0.09219(10) 0.0137(3) Uani 1 1 d . . . . .
C31B C 0.37622(14) 0.13771(13) 0.19112(10) 0.0131(3) Uani 1 1 d . . . . .
C32B C 0.40800(14) 0.02448(13) 0.21284(11) 0.0149(3) Uani 1 1 d . . . . .
C33B C 0.33642(16) -0.04672(14) 0.20897(12) 0.0188(3) Uani 1 1 d . . . . .
C34B C 0.22450(16) -0.00539(15) 0.18260(11) 0.0198(3) Uani 1 1 d . . . . .
C35B C 0.18762(14) 0.10605(15) 0.16157(11) 0.0180(3) Uani 1 1 d . . . . .
C36B C 0.26284(14) 0.17445(14) 0.16641(10) 0.0151(3) Uani 1 1 d . . . . .
C41B C 0.42690(13) 0.34429(13) 0.16807(10) 0.0131(3) Uani 1 1 d . . . . .
C42B C 0.39863(14) 0.37220(14) 0.08305(11) 0.0158(3) Uani 1 1 d . . . . .
C43B C 0.37204(16) 0.47850(15) 0.04232(11) 0.0207(3) Uani 1 1 d . . . . .
C44B C 0.37490(16) 0.56440(15) 0.08656(13) 0.0227(4) Uani 1 1 d . . . . .
C45B C 0.40255(15) 0.54218(14) 0.17062(12) 0.0192(3) Uani 1 1 d . . . . .
C46B C 0.42873(14) 0.43425(13) 0.20893(10) 0.0147(3) Uani 1 1 d . . . . .
B1 B 0.46942(15) 0.21287(14) 0.20640(11) 0.0126(3) Uani 1 1 d . . . . .
O1T O 1.0325(2) 0.04980(19) 0.3644(2) 0.0749(8) Uani 1 1 d . U . . .
C1T C 1.1155(2) 0.1126(2) 0.38049(17) 0.0427(6) Uani 1 1 d . U . . .
H1TC H 1.1848 0.0923 0.3476 0.051 Uiso 0.45(2) 1 calc R . P A 2
H1TD H 1.1374 0.1012 0.4406 0.051 Uiso 0.45(2) 1 calc R . P A 2
H1TA H 1.1848 0.0923 0.3476 0.051 Uiso 0.55(2) 1 calc R . P A 1
H1TB H 1.1374 0.1012 0.4406 0.051 Uiso 0.55(2) 1 calc R . P A 1
C2T C 1.0542(3) 0.2289(2) 0.3531(2) 0.0542(7) Uani 1 1 d . U . . .
H2TA H 1.0583 0.2483 0.2919 0.065 Uiso 1 1 calc R . . . .
H2TB H 1.0866 0.2808 0.3817 0.065 Uiso 1 1 calc R . . . .
C3T C 0.9331(3) 0.2301(3) 0.3785(2) 0.0538(7) Uani 1 1 d . U . . .
H3TA H 0.8791 0.2631 0.3312 0.065 Uiso 0.55(2) 1 calc R . P A 1
H3TB H 0.9132 0.2728 0.4259 0.065 Uiso 0.55(2) 1 calc R . P A 1
H3TC H 0.9237 0.2315 0.4394 0.065 Uiso 0.45(2) 1 calc R . P A 2
H3TD H 0.8780 0.2924 0.3473 0.065 Uiso 0.45(2) 1 calc R . P A 2
C4T C 0.9292(6) 0.1096(7) 0.4043(10) 0.061(3) Uani 0.55(2) 1 d . . P A 1
H4TA H 0.9341 0.0905 0.4659 0.073 Uiso 0.55(2) 1 calc R . P A 1
H4TB H 0.8587 0.0929 0.3828 0.073 Uiso 0.55(2) 1 calc R . P A 1
C5T C 0.9237(7) 0.1271(8) 0.3543(11) 0.055(3) Uani 0.45(2) 1 d . U P A 2
H5TA H 0.8972 0.1380 0.2952 0.066 Uiso 0.45(2) 1 calc R . P A 2
H5TB H 0.8666 0.0971 0.3890 0.066 Uiso 0.45(2) 1 calc R . P A 2

loop_
_atom_site_aniso_label
_atom_site_aniso_U_11
_atom_site_aniso_U_22
_atom_site_aniso_U_33
_atom_site_aniso_U_23
_atom_site_aniso_U_13
_atom_site_aniso_U_12
Co1 0.01362(11) 0.01334(11) 0.01292(11) -0.00184(8) 0.00030(8) -0.00329(8)
O1 0.0327(7) 0.0216(7) 0.0167(6) 0.0012(5) -0.0059(5) -0.0037(6)
N1 0.0176(7) 0.0153(7) 0.0194(7) 0.0017(5) -0.0010(5) -0.0047(5)
N2 0.0160(6) 0.0183(7) 0.0180(7) -0.0005(5) -0.0006(5) -0.0036(5)
N3 0.0192(7) 0.0176(7) 0.0186(7) -0.0051(5) 0.0022(5) -0.0031(6)
N4 0.0239(7) 0.0185(7) 0.0200(7) -0.0057(6) 0.0037(6) -0.0089(6)
C1 0.0252(9) 0.0172(8) 0.0173(8) 0.0027(6) -0.0036(7) -0.0049(7)
C2 0.0202(8) 0.0248(9) 0.0221(9) 0.0029(7) -0.0042(7) -0.0053(7)
C3 0.0229(9) 0.0250(9) 0.0187(8) 0.0011(7) 0.0024(7) -0.0039(7)
C4 0.0187(8) 0.0200(8) 0.0250(9) 0.0035(7) -0.0036(7) -0.0024(7)
C5 0.0180(8) 0.0254(9) 0.0221(8) 0.0021(7) -0.0046(7) -0.0058(7)
C6 0.0231(9) 0.0216(9) 0.0296(10) 0.0017(7) -0.0018(7) -0.0107(7)
C7 0.0199(8) 0.0268(10) 0.0251(9) -0.0027(7) 0.0050(7) -0.0008(7)
C8 0.0280(9) 0.0283(10) 0.0137(7) 0.0015(7) 0.0007(7) -0.0079(8)
C9 0.0250(9) 0.0262(9) 0.0187(8) -0.0037(7) 0.0066(7) -0.0064(7)
C10 0.0179(8) 0.0224(9) 0.0301(10) -0.0060(7) 0.0018(7) 0.0007(7)
C11 0.0286(10) 0.0209(9) 0.0286(10) -0.0112(7) 0.0013(8) -0.0059(7)
C12 0.0225(8) 0.0152(8) 0.0267(9) 0.0025(7) -0.0009(7) -0.0060(7)
C13 0.0267(9) 0.0151(8) 0.0313(10) -0.0064(7) 0.0035(8) -0.0051(7)
C14 0.0468(13) 0.0352(11) 0.0225(9) -0.0136(8) 0.0088(9) -0.0203(10)
C15 0.0248(9) 0.0225(9) 0.0278(9) -0.0011(7) -0.0028(7) -0.0094(7)
F12B 0.0158(5) 0.0218(5) 0.0222(5) -0.0041(4) 0.0029(4) 0.0009(4)
F13B 0.0331(6) 0.0373(7) 0.0223(6) -0.0084(5) 0.0133(5) -0.0030(5)
F14B 0.0492(8) 0.0359(7) 0.0129(5) 0.0006(5) 0.0021(5) -0.0088(6)
F15B 0.0313(6) 0.0332(7) 0.0231(6) 0.0068(5) -0.0080(5) 0.0008(5)
F16B 0.0166(5) 0.0234(5) 0.0207(5) -0.0007(4) -0.0001(4) 0.0032(4)
F22B 0.0182(5) 0.0185(5) 0.0266(5) -0.0110(4) 0.0010(4) -0.0064(4)
F23B 0.0158(5) 0.0258(6) 0.0420(7) -0.0073(5) 0.0039(5) -0.0113(4)
F24B 0.0185(5) 0.0308(6) 0.0272(6) -0.0016(5) 0.0112(4) -0.0050(4)
F25B 0.0290(6) 0.0257(6) 0.0190(5) -0.0099(4) 0.0089(4) -0.0054(5)
F26B 0.0212(5) 0.0212(5) 0.0209(5) -0.0101(4) 0.0041(4) -0.0100(4)
F32B 0.0156(5) 0.0115(4) 0.0286(5) -0.0007(4) 0.0000(4) -0.0003(4)
F33B 0.0343(6) 0.0104(5) 0.0463(7) -0.0020(5) 0.0038(6) -0.0091(5)
F34B 0.0305(6) 0.0314(6) 0.0327(6) -0.0064(5) 0.0031(5) -0.0235(5)
F35B 0.0138(5) 0.0367(7) 0.0289(6) -0.0016(5) -0.0036(4) -0.0092(5)
F36B 0.0149(5) 0.0149(5) 0.0305(6) -0.0005(4) -0.0043(4) -0.0001(4)
F42B 0.0259(5) 0.0183(5) 0.0169(5) -0.0048(4) -0.0016(4) -0.0052(4)
F43B 0.0401(7) 0.0261(6) 0.0188(5) 0.0074(5) -0.0082(5) -0.0070(5)
F44B 0.0503(8) 0.0132(5) 0.0412(7) 0.0100(5) -0.0136(6) -0.0045(5)
F45B 0.0336(6) 0.0104(5) 0.0398(7) -0.0077(5) -0.0067(5) -0.0032(4)
F46B 0.0253(5) 0.0139(5) 0.0190(5) -0.0052(4) -0.0023(4) -0.0046(4)
C11B 0.0149(7) 0.0109(7) 0.0158(7) -0.0016(5) 0.0013(6) -0.0039(5)
C12B 0.0172(7) 0.0140(7) 0.0185(8) -0.0035(6) 0.0012(6) -0.0025(6)
C13B 0.0245(9) 0.0215(8) 0.0188(8) -0.0064(7) 0.0074(7) -0.0060(7)
C14B 0.0317(10) 0.0221(9) 0.0144(8) -0.0011(6) 0.0005(7) -0.0083(7)
C15B 0.0237(9) 0.0188(8) 0.0185(8) 0.0014(6) -0.0045(7) -0.0032(7)
C16B 0.0167(7) 0.0159(7) 0.0182(8) -0.0019(6) 0.0001(6) -0.0032(6)
C21B 0.0137(7) 0.0102(7) 0.0144(7) -0.0001(5) -0.0002(5) -0.0021(5)
C22B 0.0144(7) 0.0126(7) 0.0179(7) -0.0034(6) 0.0006(6) -0.0022(6)
C23B 0.0147(7) 0.0136(7) 0.0240(8) 0.0000(6) 0.0001(6) -0.0045(6)
C24B 0.0142(7) 0.0162(7) 0.0194(8) 0.0025(6) 0.0055(6) -0.0009(6)
C25B 0.0202(8) 0.0145(7) 0.0148(7) -0.0021(6) 0.0037(6) -0.0019(6)
C26B 0.0150(7) 0.0111(7) 0.0156(7) -0.0016(5) 0.0007(6) -0.0042(5)
C31B 0.0149(7) 0.0116(7) 0.0132(7) -0.0024(5) 0.0024(5) -0.0033(5)
C32B 0.0139(7) 0.0121(7) 0.0189(7) -0.0036(6) 0.0016(6) -0.0029(6)
C33B 0.0240(8) 0.0116(7) 0.0230(8) -0.0045(6) 0.0055(7) -0.0073(6)
C34B 0.0223(8) 0.0232(9) 0.0191(8) -0.0051(7) 0.0042(6) -0.0151(7)
C35B 0.0143(7) 0.0237(8) 0.0172(8) -0.0024(6) 0.0002(6) -0.0066(6)
C36B 0.0157(7) 0.0140(7) 0.0161(7) -0.0017(6) 0.0012(6) -0.0042(6)
C41B 0.0121(7) 0.0101(7) 0.0168(7) -0.0014(5) -0.0006(5) -0.0019(5)
C42B 0.0165(7) 0.0140(7) 0.0175(7) -0.0022(6) -0.0004(6) -0.0046(6)
C43B 0.0215(8) 0.0189(8) 0.0198(8) 0.0037(7) -0.0031(7) -0.0037(7)
C44B 0.0233(9) 0.0121(7) 0.0298(9) 0.0060(7) -0.0039(7) -0.0028(6)
C45B 0.0194(8) 0.0104(7) 0.0279(9) -0.0045(6) -0.0026(7) -0.0025(6)
C46B 0.0138(7) 0.0122(7) 0.0176(7) -0.0029(6) -0.0017(6) -0.0017(6)
B1 0.0130(7) 0.0100(7) 0.0146(8) -0.0021(6) -0.0001(6) -0.0020(6)
O1T 0.0603(14) 0.0421(12) 0.125(2) -0.0260(14) -0.0085(15) -0.0080(10)
C1T 0.0412(13) 0.0526(15) 0.0356(12) -0.0125(11) 0.0028(10) -0.0093(11)
C2T 0.0548(17) 0.0424(15) 0.067(2) -0.0100(14) 0.0193(15) -0.0121(13)
C3T 0.0520(16) 0.0496(16) 0.0633(19) -0.0189(14) 0.0087(14) -0.0120(13)
C4T 0.041(3) 0.063(4) 0.087(7) -0.022(4) 0.007(4) -0.024(3)
C5T 0.041(3) 0.055(4) 0.071(7) -0.020(4) -0.007(4) -0.010(3)

loop_
_atom_type_symbol
_atom_type_description
_atom_type_scat_dispersion_real
_atom_type_scat_dispersion_imag
_atom_type_scat_source
C C 0.0034 0.0017 'ANOMDisVal Program in PLATON Spek, A. L. J. Appl. Crystallogr. 2003, 36, 7-13'
H H 0.0000 0.0000 'ANOMDisVal Program in PLATON Spek, A. L. J. Appl. Crystallogr. 2003, 36, 7-13'
B B 0.0017 0.0007 'ANOMDisVal Program in PLATON Spek, A. L. J. Appl. Crystallogr. 2003, 36, 7-13'
Co Co 0.3514 1.0223 'ANOMDisVal Program in PLATON Spek, A. L. J. Appl. Crystallogr. 2003, 36, 7-13'
F F 0.0185 0.0109 'ANOMDisVal Program in PLATON Spek, A. L. J. Appl. Crystallogr. 2003, 36, 7-13'
N N 0.0065 0.0035 'ANOMDisVal Program in PLATON Spek, A. L. J. Appl. Crystallogr. 2003, 36, 7-13'
O O 0.0115 0.0064 'ANOMDisVal Program in PLATON Spek, A. L. J. Appl. Crystallogr. 2003, 36, 7-13'

loop_
_geom_angle_atom_site_label_1
_geom_angle_atom_site_label_2
_geom_angle_atom_site_label_3
_geom_angle
_geom_angle_site_symmetry_1
_geom_angle_site_symmetry_3
_geom_angle_publ_flag
O1 Co1 N1 169.34(6) . . ?
O1 Co1 N2 101.85(6) . . ?
O1 Co1 N3 90.00(6) . . ?
O1 Co1 N4 106.23(6) . . ?
N2 Co1 N1 80.95(6) . . ?
N2 Co1 N3 119.11(6) . . ?
N2 Co1 N4 115.45(6) . . ?
N3 Co1 N1 79.74(6) . . ?
N4 Co1 N1 81.37(6) . . ?
N4 Co1 N3 117.71(6) . . ?
C1 O1 Co1 131.33(12) . . ?
C4 N1 Co1 107.75(11) . . ?
C8 N1 Co1 108.67(11) . . ?
C8 N1 C4 110.87(15) . . ?
C12 N1 Co1 106.90(11) . . ?
C12 N1 C4 112.10(14) . . ?
C12 N1 C8 110.37(14) . . ?
C5 N2 Co1 108.87(11) . . ?
C5 N2 C6 110.03(15) . . ?
C6 N2 Co1 109.55(11) . . ?
C7 N2 Co1 110.11(11) . . ?
C7 N2 C5 110.23(15) . . ?
C7 N2 C6 108.04(15) . . ?
C9 N3 Co1 109.93(11) . . ?
C9 N3 C10 109.67(15) . . ?
C9 N3 C11 111.36(15) . . ?
C10 N3 Co1 111.86(12) . . ?
C11 N3 Co1 106.71(11) . . ?
C11 N3 C10 107.26(15) . . ?
C13 N4 Co1 108.67(11) . . ?
C13 N4 C14 108.71(16) . . ?
C13 N4 C15 110.07(15) . . ?
C14 N4 Co1 114.56(12) . . ?
C15 N4 Co1 107.72(11) . . ?
C15 N4 C14 107.06(16) . . ?
O1 C1 C2 121.92(17) . . ?
O1 C1 C3 120.62(17) . . ?
C2 C1 C3 117.45(16) . . ?
C1 C2 H2 119.4 . . ?
C3 C2 C1 121.20(17) 2_766 . ?
C3 C2 H2 119.4 2_766 . ?
C1 C3 H3 119.3 . . ?
C2 C3 C1 121.34(17) 2_766 . ?
C2 C3 H3 119.3 2_766 . ?
N1 C4 H4A 109.7 . . ?
N1 C4 H4B 109.7 . . ?
N1 C4 C5 109.91(15) . . ?
H4A C4 H4B 108.2 . . ?
C5 C4 H4A 109.7 . . ?
C5 C4 H4B 109.7 . . ?
N2 C5 C4 110.39(15) . . ?
N2 C5 H5A 109.6 . . ?
N2 C5 H5B 109.6 . . ?
C4 C5 H5A 109.6 . . ?
C4 C5 H5B 109.6 . . ?
H5A C5 H5B 108.1 . . ?
N2 C6 H6A 109.5 . . ?
N2 C6 H6B 109.5 . . ?
N2 C6 H6C 109.5 . . ?
H6A C6 H6B 109.5 . . ?
H6A C6 H6C 109.5 . . ?
H6B C6 H6C 109.5 . . ?
N2 C7 H7A 109.5 . . ?
N2 C7 H7B 109.5 . . ?
N2 C7 H7C 109.5 . . ?
H7A C7 H7B 109.5 . . ?
H7A C7 H7C 109.5 . . ?
H7B C7 H7C 109.5 . . ?
N1 C8 H8A 109.7 . . ?
N1 C8 H8B 109.7 . . ?
N1 C8 C9 109.95(15) . . ?
H8A C8 H8B 108.2 . . ?
C9 C8 H8A 109.7 . . ?
C9 C8 H8B 109.7 . . ?
N3 C9 C8 110.55(15) . . ?
N3 C9 H9A 109.5 . . ?
N3 C9 H9B 109.5 . . ?
C8 C9 H9A 109.5 . . ?
C8 C9 H9B 109.5 . . ?
H9A C9 H9B 108.1 . . ?
N3 C10 H10A 109.5 . . ?
N3 C10 H10B 109.5 . . ?
N3 C10 H10C 109.5 . . ?
H10A C10 H10B 109.5 . . ?
H10A C10 H10C 109.5 . . ?
H10B C10 H10C 109.5 . . ?
N3 C11 H11A 109.5 . . ?
N3 C11 H11B 109.5 . . ?
N3 C11 H11C 109.5 . . ?
H11A C11 H11B 109.5 . . ?
H11A C11 H11C 109.5 . . ?
H11B C11 H11C 109.5 . . ?
N1 C12 H12A 109.5 . . ?
N1 C12 H12B 109.5 . . ?
N1 C12 C13 110.56(15) . . ?
H12A C12 H12B 108.1 . . ?
C13 C12 H12A 109.5 . . ?
C13 C12 H12B 109.5 . . ?
N4 C13 C12 111.11(15) . . ?
N4 C13 H13A 109.4 . . ?
N4 C13 H13B 109.4 . . ?
C12 C13 H13A 109.4 . . ?
C12 C13 H13B 109.4 . . ?
H13A C13 H13B 108.0 . . ?
N4 C14 H14A 109.5 . . ?
N4 C14 H14B 109.5 . . ?
N4 C14 H14C 109.5 . . ?
H14A C14 H14B 109.5 . . ?
H14A C14 H14C 109.5 . . ?
H14B C14 H14C 109.5 . . ?
N4 C15 H15A 109.5 . . ?
N4 C15 H15B 109.5 . . ?
N4 C15 H15C 109.5 . . ?
H15A C15 H15B 109.5 . . ?
H15A C15 H15C 109.5 . . ?
H15B C15 H15C 109.5 . . ?
C12B C11B B1 119.12(14) . . ?
C16B C11B C12B 113.70(15) . . ?
C16B C11B B1 126.72(15) . . ?
F12B C12B C11B 119.26(15) . . ?
F12B C12B C13B 116.49(15) . . ?
C13B C12B C11B 124.25(17) . . ?
F13B C13B C12B 120.71(17) . . ?
F13B C13B C14B 119.62(17) . . ?
C14B C13B C12B 119.67(17) . . ?
F14B C14B C13B 120.44(18) . . ?
F14B C14B C15B 120.84(18) . . ?
C15B C14B C13B 118.71(17) . . ?
F15B C15B C14B 119.70(17) . . ?
F15B C15B C16B 120.44(17) . . ?
C14B C15B C16B 119.85(17) . . ?
F16B C16B C11B 121.06(15) . . ?
F16B C16B C15B 115.13(15) . . ?
C15B C16B C11B 123.80(17) . . ?
C22B C21B B1 119.01(14) . . ?
C26B C21B C22B 113.69(15) . . ?
C26B C21B B1 126.71(14) . . ?
F22B C22B C21B 119.16(14) . . ?
F22B C22B C23B 116.25(15) . . ?
C23B C22B C21B 124.57(16) . . ?
F23B C23B C22B 120.70(16) . . ?
F23B C23B C24B 120.02(15) . . ?
C22B C23B C24B 119.26(16) . . ?
F24B C24B C23B 120.87(16) . . ?
F24B C24B C25B 120.15(16) . . ?
C23B C24B C25B 118.96(15) . . ?
F25B C25B C24B 119.49(15) . . ?
F25B C25B C26B 120.46(15) . . ?
C24B C25B C26B 120.05(16) . . ?
F26B C26B C21B 121.57(14) . . ?
F26B C26B C25B 114.97(14) . . ?
C25B C26B C21B 123.46(15) . . ?
C32B C31B B1 118.64(14) . . ?
C36B C31B C32B 113.53(15) . . ?
C36B C31B B1 127.48(14) . . ?
F32B C32B C31B 119.53(14) . . ?
F32B C32B C33B 115.87(15) . . ?
C33B C32B C31B 124.59(16) . . ?
F33B C33B C32B 121.22(16) . . ?
F33B C33B C34B 119.52(16) . . ?
C32B C33B C34B 119.26(16) . . ?
F34B C34B C33B 120.66(17) . . ?
F34B C34B C35B 120.51(17) . . ?
C35B C34B C33B 118.81(16) . . ?
F35B C35B C34B 119.50(15) . . ?
F35B C35B C36B 120.65(16) . . ?
C34B C35B C36B 119.84(16) . . ?
F36B C36B C31B 121.36(14) . . ?
F36B C36B C35B 114.70(15) . . ?
C31B C36B C35B 123.94(16) . . ?
C42B C41B B1 118.98(14) . . ?
C46B C41B C42B 113.47(15) . . ?
C46B C41B B1 127.06(14) . . ?
F42B C42B C41B 119.75(14) . . ?
F42B C42B C43B 115.83(15) . . ?
C43B C42B C41B 124.42(16) . . ?
F43B C43B C42B 121.05(17) . . ?
F43B C43B C44B 119.67(16) . . ?
C44B C43B C42B 119.28(17) . . ?
F44B C44B C43B 120.76(17) . . ?
F44B C44B C45B 120.16(17) . . ?
C45B C44B C43B 119.07(16) . . ?
F45B C45B C44B 119.58(16) . . ?
F45B C45B C46B 120.72(16) . . ?
C44B C45B C46B 119.70(16) . . ?
F46B C46B C41B 121.35(14) . . ?
F46B C46B C45B 114.60(14) . . ?
C45B C46B C41B 124.05(16) . . ?
C11B B1 C21B 113.55(13) . . ?
C11B B1 C31B 101.66(12) . . ?
C11B B1 C41B 113.66(13) . . ?
C21B B1 C31B 114.05(13) . . ?
C21B B1 C41B 100.62(12) . . ?
C31B B1 C41B 113.89(13) . . ?
C1T O1T C4T 101.6(3) . . ?
C1T O1T C5T 106.0(4) . . ?
O1T C1T H1TC 111.1 . . ?
O1T C1T H1TD 111.1 . . ?
O1T C1T H1TA 111.1 . . ?
O1T C1T H1TB 111.1 . . ?
O1T C1T C2T 103.3(2) . . ?
H1TC C1T H1TD 109.1 . . ?
H1TA C1T H1TB 109.1 . . ?
C2T C1T H1TC 111.1 . . ?
C2T C1T H1TD 111.1 . . ?
C2T C1T H1TA 111.1 . . ?
C2T C1T H1TB 111.1 . . ?
C1T C2T H2TA 111.1 . . ?
C1T C2T H2TB 111.1 . . ?
C1T C2T C3T 103.5(2) . . ?
H2TA C2T H2TB 109.0 . . ?
C3T C2T H2TA 111.1 . . ?
C3T C2T H2TB 111.1 . . ?
C2T C3T H3TA 110.7 . . ?
C2T C3T H3TB 110.7 . . ?
C2T C3T H3TC 112.1 . . ?
C2T C3T H3TD 112.1 . . ?
C2T C3T C4T 105.3(3) . . ?
H3TA C3T H3TB 108.8 . . ?
H3TC C3T H3TD 109.7 . . ?
C4T C3T H3TA 110.7 . . ?
C4T C3T H3TB 110.7 . . ?
C5T C3T C2T 98.6(5) . . ?
C5T C3T H3TC 112.1 . . ?
C5T C3T H3TD 112.1 . . ?
O1T C4T C3T 102.7(6) . . ?
O1T C4T H4TA 111.2 . . ?
O1T C4T H4TB 111.2 . . ?
C3T C4T H4TA 111.2 . . ?
C3T C4T H4TB 111.2 . . ?
H4TA C4T H4TB 109.1 . . ?
O1T C5T H5TA 109.5 . . ?
O1T C5T H5TB 109.5 . . ?
C3T C5T O1T 110.6(6) . . ?
C3T C5T H5TA 109.5 . . ?
C3T C5T H5TB 109.5 . . ?
H5TA C5T H5TB 108.1 . . ?

loop_
_geom_bond_atom_site_label_1
_geom_bond_atom_site_label_2
_geom_bond_distance
_geom_bond_site_symmetry_2
_geom_bond_publ_flag
Co1 O1 1.8839(14) . ?
Co1 N1 2.2207(15) . ?
Co1 N2 2.1426(16) . ?
Co1 N3 2.1717(15) . ?
Co1 N4 2.1607(16) . ?
O1 C1 1.343(2) . ?
N1 C4 1.484(2) . ?
N1 C8 1.480(2) . ?
N1 C12 1.480(2) . ?
N2 C5 1.484(2) . ?
N2 C6 1.486(2) . ?
N2 C7 1.480(2) . ?
N3 C9 1.471(2) . ?
N3 C10 1.481(2) . ?
N3 C11 1.477(2) . ?
N4 C13 1.481(3) . ?
N4 C14 1.485(3) . ?
N4 C15 1.482(3) . ?
C1 C2 1.393(3) . ?
C1 C3 1.399(3) . ?
C2 H2 0.9500 . ?
C2 C3 1.390(3) 2_766 ?
C3 C2 1.390(3) 2_766 ?
C3 H3 0.9500 . ?
C4 H4A 0.9900 . ?
C4 H4B 0.9900 . ?
C4 C5 1.516(3) . ?
C5 H5A 0.9900 . ?
C5 H5B 0.9900 . ?
C6 H6A 0.9800 . ?
C6 H6B 0.9800 . ?
C6 H6C 0.9800 . ?
C7 H7A 0.9800 . ?
C7 H7B 0.9800 . ?
C7 H7C 0.9800 . ?
C8 H8A 0.9900 . ?
C8 H8B 0.9900 . ?
C8 C9 1.514(3) . ?
C9 H9A 0.9900 . ?
C9 H9B 0.9900 . ?
C10 H10A 0.9800 . ?
C10 H10B 0.9800 . ?
C10 H10C 0.9800 . ?
C11 H11A 0.9800 . ?
C11 H11B 0.9800 . ?
C11 H11C 0.9800 . ?
C12 H12A 0.9900 . ?
C12 H12B 0.9900 . ?
C12 C13 1.519(3) . ?
C13 H13A 0.9900 . ?
C13 H13B 0.9900 . ?
C14 H14A 0.9800 . ?
C14 H14B 0.9800 . ?
C14 H14C 0.9800 . ?
C15 H15A 0.9800 . ?
C15 H15B 0.9800 . ?
C15 H15C 0.9800 . ?
F12B C12B 1.346(2) . ?
F13B C13B 1.344(2) . ?
F14B C14B 1.338(2) . ?
F15B C15B 1.340(2) . ?
F16B C16B 1.349(2) . ?
F22B C22B 1.3471(19) . ?
F23B C23B 1.342(2) . ?
F24B C24B 1.3427(19) . ?
F25B C25B 1.342(2) . ?
F26B C26B 1.3465(18) . ?
F32B C32B 1.3520(19) . ?
F33B C33B 1.343(2) . ?
F34B C34B 1.3392(19) . ?
F35B C35B 1.345(2) . ?
F36B C36B 1.3529(19) . ?
F42B C42B 1.3499(19) . ?
F43B C43B 1.348(2) . ?
F44B C44B 1.339(2) . ?
F45B C45B 1.339(2) . ?
F46B C46B 1.3476(19) . ?
C11B C12B 1.391(2) . ?
C11B C16B 1.389(2) . ?
C11B B1 1.649(2) . ?
C12B C13B 1.380(2) . ?
C13B C14B 1.378(3) . ?
C14B C15B 1.376(3) . ?
C15B C16B 1.387(2) . ?
C21B C22B 1.396(2) . ?
C21B C26B 1.389(2) . ?
C21B B1 1.651(2) . ?
C22B C23B 1.377(2) . ?
C23B C24B 1.377(3) . ?
C24B C25B 1.378(2) . ?
C25B C26B 1.387(2) . ?
C31B C32B 1.390(2) . ?
C31B C36B 1.382(2) . ?
C31B B1 1.651(2) . ?
C32B C33B 1.375(2) . ?
C33B C34B 1.379(3) . ?
C34B C35B 1.372(3) . ?
C35B C36B 1.384(2) . ?
C41B C42B 1.395(2) . ?
C41B C46B 1.386(2) . ?
C41B B1 1.656(2) . ?
C42B C43B 1.381(2) . ?
C43B C44B 1.377(3) . ?
C44B C45B 1.376(3) . ?
C45B C46B 1.386(2) . ?
O1T C1T 1.442(4) . ?
O1T C4T 1.495(8) . ?
O1T C5T 1.445(9) . ?
C1T H1TC 0.9900 . ?
C1T H1TD 0.9900 . ?
C1T H1TA 0.9900 . ?
C1T H1TB 0.9900 . ?
C1T C2T 1.497(4) . ?
C2T H2TA 0.9900 . ?
C2T H2TB 0.9900 . ?
C2T C3T 1.508(4) . ?
C3T H3TA 0.9900 . ?
C3T H3TB 0.9900 . ?
C3T H3TC 0.9900 . ?
C3T H3TD 0.9900 . ?
C3T C4T 1.528(9) . ?
C3T C5T 1.428(9) . ?
C4T H4TA 0.9900 . ?
C4T H4TB 0.9900 . ?
C5T H5TA 0.9900 . ?
C5T H5TB 0.9900 . ?

loop_
_smtbx_masks_void_nr
_smtbx_masks_void_average_x
_smtbx_masks_void_average_y
_smtbx_masks_void_average_z
_smtbx_masks_void_volume
_smtbx_masks_void_count_electrons
_smtbx_masks_void_content
1 0.500 0.500 0.500 229.2 55.6 ?
